data_2019245
loop_
_publ_author_name
'Rajalakshmi, P.'
'Srinivasan, N.'
'Krishnakumar, R. V.'
'Razak, Ibrahim Abdul'
'Rosli, Mohd Mustaqim'

_publ_section_title
;
 Supramolecular architectures of <i>N</i>-acetyl-<small>L</small>-proline
 monohydrate and <i>N</i>-benzyl-<small>L</small>-proline
;
_journal_coeditor_code MX3104
_journal_issue 11
_journal_name_full 'Acta Crystallographica Section C'
_journal_page_first 1390
_journal_page_last 1396
_journal_paper_doi 10.1107/S010827011302581X
_journal_volume 69
_journal_year 2013
_chemical_formula_iupac 'C12 H15 N O2'
_chemical_formula_moiety 'C12 H15 N O2'
_chemical_formula_sum 'C12 H15 N O2'
_chemical_formula_weight 205.25
_chemical_name_systematic
;
<i>N</i>-Benzyl-<i>L</i>-proline
;
_space_group_IT_number 4
_symmetry_cell_setting monoclinic
_symmetry_space_group_name_Hall 'P 2yb'
_symmetry_space_group_name_H-M 'P 1 21 1'
_atom_sites_solution_hydrogens geom
_atom_sites_solution_primary direct
_atom_sites_solution_secondary difmap
_audit_creation_method SHELXL97
_cell_angle_alpha 90.00
_cell_angle_beta 93.737(2)
_cell_angle_gamma 90.00
_cell_formula_units_Z 4
_cell_length_a 8.7552(7)
_cell_length_b 10.6254(8)
_cell_length_c 11.2816(8)
_cell_measurement_reflns_used 8043
_cell_measurement_temperature 100(2)
_cell_measurement_theta_max 35.12
_cell_measurement_theta_min 2.86
_cell_volume 1047.27(14)
_computing_cell_refinement 'SAINT (Bruker, 2009)'
_computing_data_collection 'APEX2 (Bruker, 2009)'
_computing_data_reduction 'SAINT (Bruker, 2009)'
_computing_molecular_graphics 'PLATON (Spek, 2009)'
_computing_publication_material 'SHELXL97 (Sheldrick, 2008)'
_computing_structure_refinement 'SHELXL97 (Sheldrick, 2008)'
_computing_structure_solution 'SHELXS97 (Sheldrick, 2008)'
_diffrn_ambient_temperature 100(2)
_diffrn_measured_fraction_theta_full 0.989
_diffrn_measured_fraction_theta_max 0.989
_diffrn_measurement_device_type 'Bruker Kappa APEXII area-detector'
_diffrn_measurement_method '\f and \w scans'
_diffrn_radiation_monochromator graphite
_diffrn_radiation_source 'fine-focus sealed tube'
_diffrn_radiation_type MoK\a
_diffrn_radiation_wavelength 0.71073
_diffrn_reflns_av_R_equivalents 0.0266
_diffrn_reflns_av_sigmaI/netI 0.0254
_diffrn_reflns_limit_h_max 14
_diffrn_reflns_limit_h_min -14
_diffrn_reflns_limit_k_max 17
_diffrn_reflns_limit_k_min -15
_diffrn_reflns_limit_l_max 18
_diffrn_reflns_limit_l_min -18
_diffrn_reflns_number 18099
_diffrn_reflns_theta_full 35.12
_diffrn_reflns_theta_max 35.12
_diffrn_reflns_theta_min 2.86
_diffrn_standards_decay_% 0
_diffrn_standards_interval_count 0
_diffrn_standards_interval_time 0
_diffrn_standards_number 0
_exptl_absorpt_coefficient_mu 0.089
_exptl_absorpt_correction_T_max 0.9790
_exptl_absorpt_correction_T_min 0.9579
_exptl_absorpt_correction_type multi-scan
_exptl_absorpt_process_details '(SADABS; Sheldrick, 2008)'
_exptl_crystal_colour colourless
_exptl_crystal_density_diffrn 1.302
_exptl_crystal_density_method 'not measured'
_exptl_crystal_description block
_exptl_crystal_F_000 440
_exptl_crystal_size_max 0.49
_exptl_crystal_size_mid 0.35
_exptl_crystal_size_min 0.24
_refine_diff_density_max 0.351
_refine_diff_density_min -0.223
_refine_ls_extinction_method none
_refine_ls_goodness_of_fit_ref 1.101
_refine_ls_hydrogen_treatment constr
_refine_ls_matrix_type full
_refine_ls_number_parameters 271
_refine_ls_number_reflns 4800
_refine_ls_number_restraints 1
_refine_ls_restrained_S_all 1.101
_refine_ls_R_factor_all 0.0375
_refine_ls_R_factor_gt 0.0332
_refine_ls_shift/su_max 0.000
_refine_ls_shift/su_mean 0.000
_refine_ls_structure_factor_coef Fsqd
_refine_ls_weighting_details 'calc w = 1/[\s^2^(Fo^2^)+(0.0561P)^2^+0.0405P] where P=(Fo^2^+2Fc^2^)/3'
_refine_ls_weighting_scheme calc
_refine_ls_wR_factor_gt 0.0867
_refine_ls_wR_factor_ref 0.0902
_reflns_number_gt 4436
_reflns_number_total 4800
_reflns_threshold_expression I>2\s(I)
_cod_data_source_file mx3104.cif
_cod_data_source_block prl017
_cod_original_sg_symbol_H-M 'P 21'
_cod_database_code 2019245

loop_
_symmetry_equiv_pos_as_xyz
'x, y, z'
'-x, y+1/2, -z'

loop_
_atom_site_type_symbol
_atom_site_label
_atom_site_fract_x
_atom_site_fract_y
_atom_site_fract_z
_atom_site_U_iso_or_equiv
_atom_site_adp_type
_atom_site_calc_flag
_atom_site_refinement_flags
_atom_site_occupancy
_atom_site_symmetry_multiplicity
O O1A 0.61856(12) 0.32428(9) -0.10200(7) 0.02301(18) Uani d . 1 1
O O2A 0.59164(11) 0.26347(8) 0.08645(7) 0.02138(16) Uani d . 1 1
N N1A 0.51397(10) 0.48296(9) 0.16407(7) 0.01368(14) Uani d . 1 1
H H1A 0.5191 0.4008 0.1924 0.016 Uiso calc R 1 1
C C1A 0.59243(12) 0.34259(10) 0.00415(9) 0.01488(16) Uani d . 1 1
C C2A 0.55915(11) 0.48054(10) 0.03700(8) 0.01252(15) Uani d . 1 1
H H2A 0.4748 0.5154 -0.0174 0.015 Uiso calc R 1 1
C C3A 0.70109(12) 0.56494(10) 0.03644(9) 0.01641(17) Uani d . 1 1
H H3A 0.7723 0.5347 -0.0220 0.020 Uiso calc R 1 1
H H3B 0.6722 0.6531 0.0175 0.020 Uiso calc R 1 1
C C4A 0.77286(13) 0.55390(12) 0.16281(10) 0.0201(2) Uani d . 1 1
H H4A 0.8290 0.4736 0.1748 0.024 Uiso calc R 1 1
H H4B 0.8432 0.6249 0.1826 0.024 Uiso calc R 1 1
C C5A 0.63320(14) 0.55859(14) 0.23540(10) 0.0238(2) Uani d . 1 1
H H5A 0.6556 0.5208 0.3148 0.029 Uiso calc R 1 1
H H5B 0.5985 0.6464 0.2454 0.029 Uiso calc R 1 1
C C6A 0.35512(12) 0.53137(10) 0.18130(9) 0.01511(17) Uani d . 1 1
H H6A 0.3402 0.5367 0.2674 0.018 Uiso calc R 1 1
H H6B 0.3447 0.6173 0.1478 0.018 Uiso calc R 1 1
C C7A 0.23322(12) 0.44849(10) 0.12285(9) 0.01500(17) Uani d . 1 1
C C8A 0.17069(12) 0.47618(12) 0.00899(10) 0.01859(18) Uani d . 1 1
H H8A 0.2066 0.5470 -0.0325 0.022 Uiso calc R 1 1
C C9A 0.05565(13) 0.40030(14) -0.04434(11) 0.0229(2) Uani d . 1 1
H H9A 0.0145 0.4188 -0.1224 0.028 Uiso calc R 1 1
C C10A 0.00116(14) 0.29755(13) 0.01659(12) 0.0243(2) Uani d . 1 1
H H10A -0.0785 0.2468 -0.0191 0.029 Uiso calc R 1 1
C C11A 0.06378(14) 0.26948(13) 0.12990(12) 0.0234(2) Uani d . 1 1
H H11A 0.0274 0.1988 0.1712 0.028 Uiso calc R 1 1
C C12A 0.17955(13) 0.34423(11) 0.18335(10) 0.01825(18) Uani d . 1 1
H H12A 0.2219 0.3244 0.2608 0.022 Uiso calc R 1 1
O O1B 0.36792(11) 0.22077(9) 0.50218(8) 0.02390(18) Uani d . 1 1
O O2B 0.45376(11) 0.40134(9) 0.42551(7) 0.02149(16) Uani d . 1 1
N N1B 0.52626(10) 0.50874(8) 0.63115(7) 0.01357(14) Uani d . 1 1
H H1B 0.5289 0.5305 0.5515 0.016 Uiso calc R 1 1
C C1B 0.42133(12) 0.32975(11) 0.50877(9) 0.01606(17) Uani d . 1 1
C C2B 0.45124(11) 0.38057(9) 0.63626(8) 0.01327(16) Uani d . 1 1
H H2B 0.5197 0.3214 0.6838 0.016 Uiso calc R 1 1
C C3B 0.30385(13) 0.40287(11) 0.69983(10) 0.01821(18) Uani d . 1 1
H H3D 0.2201 0.3478 0.6671 0.022 Uiso calc R 1 1
H H3C 0.3206 0.3872 0.7862 0.022 Uiso calc R 1 1
C C4B 0.26739(14) 0.54111(13) 0.67482(11) 0.0231(2) Uani d . 1 1
H H4C 0.2194 0.5527 0.5937 0.028 Uiso calc R 1 1
H H4D 0.1986 0.5755 0.7331 0.028 Uiso calc R 1 1
C C5B 0.42344(15) 0.60231(11) 0.68773(10) 0.0212(2) Uani d . 1 1
H H5C 0.4233 0.6842 0.6458 0.025 Uiso calc R 1 1
H H5D 0.4563 0.6157 0.7724 0.025 Uiso calc R 1 1
C C6B 0.68782(12) 0.51302(10) 0.68449(8) 0.01598(17) Uani d . 1 1
H H6C 0.6897 0.4856 0.7684 0.019 Uiso calc R 1 1
H H6D 0.7259 0.6007 0.6830 0.019 Uiso calc R 1 1
C C7B 0.79154(12) 0.42941(10) 0.61778(9) 0.01495(17) Uani d . 1 1
C C8B 0.83437(13) 0.31084(11) 0.66143(10) 0.01866(18) Uani d . 1 1
H H8B 0.8003 0.2832 0.7353 0.022 Uiso calc R 1 1
C C9B 0.92654(14) 0.23287(12) 0.59749(11) 0.0223(2) Uani d . 1 1
H H9B 0.9549 0.1521 0.6275 0.027 Uiso calc R 1 1
C C10B 0.97735(14) 0.27332(13) 0.48934(11) 0.0220(2) Uani d . 1 1
H H10B 1.0402 0.2201 0.4455 0.026 Uiso calc R 1 1
C C11B 0.93589(13) 0.39185(12) 0.44573(10) 0.02041(19) Uani d . 1 1
H H11B 0.9711 0.4198 0.3723 0.024 Uiso calc R 1 1
C C12B 0.84295(12) 0.46949(11) 0.50943(9) 0.01682(17) Uani d . 1 1
H H12B 0.8143 0.5501 0.4791 0.020 Uiso calc R 1 1

loop_
_atom_site_aniso_label
_atom_site_aniso_U_11
_atom_site_aniso_U_22
_atom_site_aniso_U_33
_atom_site_aniso_U_12
_atom_site_aniso_U_13
_atom_site_aniso_U_23
O1A 0.0389(5) 0.0188(4) 0.0116(3) 0.0033(4) 0.0047(3) -0.0028(3)
O2A 0.0343(4) 0.0135(3) 0.0168(3) -0.0003(3) 0.0050(3) 0.0029(3)
N1A 0.0167(3) 0.0148(3) 0.0097(3) -0.0013(3) 0.0025(2) -0.0004(3)
C1A 0.0195(4) 0.0127(4) 0.0125(4) -0.0009(3) 0.0018(3) -0.0011(3)
C2A 0.0157(4) 0.0129(4) 0.0092(3) -0.0003(3) 0.0023(3) 0.0004(3)
C3A 0.0178(4) 0.0151(4) 0.0166(4) -0.0034(3) 0.0034(3) 0.0007(3)
C4A 0.0184(4) 0.0236(5) 0.0180(4) -0.0044(4) -0.0001(3) -0.0037(4)
C5A 0.0222(5) 0.0344(6) 0.0151(4) -0.0094(5) 0.0025(4) -0.0094(4)
C6A 0.0181(4) 0.0139(4) 0.0139(4) 0.0006(3) 0.0055(3) -0.0013(3)
C7A 0.0151(4) 0.0148(4) 0.0157(4) 0.0010(3) 0.0047(3) 0.0000(3)
C8A 0.0173(4) 0.0212(5) 0.0175(4) 0.0019(4) 0.0029(3) 0.0016(4)
C9A 0.0181(4) 0.0280(5) 0.0225(5) 0.0023(4) 0.0000(4) -0.0024(4)
C10A 0.0168(4) 0.0248(5) 0.0316(6) -0.0017(4) 0.0030(4) -0.0058(5)
C11A 0.0202(5) 0.0192(5) 0.0318(6) -0.0023(4) 0.0073(4) 0.0008(4)
C12A 0.0192(4) 0.0161(4) 0.0201(4) -0.0001(4) 0.0061(3) 0.0019(3)
O1B 0.0297(4) 0.0186(4) 0.0243(4) -0.0069(3) 0.0089(3) -0.0084(3)
O2B 0.0310(4) 0.0214(4) 0.0123(3) -0.0027(3) 0.0025(3) -0.0004(3)
N1B 0.0192(4) 0.0110(3) 0.0109(3) 0.0004(3) 0.0040(3) -0.0006(3)
C1B 0.0180(4) 0.0164(4) 0.0142(4) -0.0001(3) 0.0038(3) -0.0035(3)
C2B 0.0159(4) 0.0116(4) 0.0125(3) -0.0010(3) 0.0030(3) -0.0008(3)
C3B 0.0185(4) 0.0199(4) 0.0170(4) -0.0006(4) 0.0065(3) -0.0012(4)
C4B 0.0237(5) 0.0248(5) 0.0216(5) 0.0093(4) 0.0078(4) 0.0012(4)
C5B 0.0325(6) 0.0127(4) 0.0199(4) 0.0040(4) 0.0123(4) -0.0012(3)
C6B 0.0208(4) 0.0144(4) 0.0126(3) -0.0030(3) -0.0001(3) -0.0015(3)
C7B 0.0160(4) 0.0141(4) 0.0145(4) -0.0022(3) -0.0012(3) 0.0003(3)
C8B 0.0188(4) 0.0184(5) 0.0186(4) -0.0004(4) -0.0001(3) 0.0043(4)
C9B 0.0211(5) 0.0200(5) 0.0257(5) 0.0036(4) 0.0006(4) 0.0048(4)
C10B 0.0194(5) 0.0223(5) 0.0244(5) 0.0040(4) 0.0022(4) 0.0001(4)
C11B 0.0200(4) 0.0226(5) 0.0189(4) 0.0013(4) 0.0038(3) 0.0017(4)
C12B 0.0182(4) 0.0165(4) 0.0158(4) -0.0016(4) 0.0010(3) 0.0018(3)

loop_
_atom_type_symbol
_atom_type_description
_atom_type_scat_dispersion_real
_atom_type_scat_dispersion_imag
_atom_type_scat_source
C C 0.0033 0.0016 'International Tables Vol C Tables 4.2.6.8 and 6.1.1.4'
H H 0.0000 0.0000 'International Tables Vol C Tables 4.2.6.8 and 6.1.1.4'
N N 0.0061 0.0033 'International Tables Vol C Tables 4.2.6.8 and 6.1.1.4'
O O 0.0106 0.0060 'International Tables Vol C Tables 4.2.6.8 and 6.1.1.4'

loop_
_geom_angle_atom_site_label_1
_geom_angle_atom_site_label_2
_geom_angle_atom_site_label_3
_geom_angle
C6A N1A C5A 111.21(9)
C6A N1A C2A 115.38(7)
C5A N1A C2A 107.48(8)
C6A N1A H1A 107.5
C5A N1A H1A 107.5
C2A N1A H1A 107.5
O1A C1A O2A 128.04(10)
O1A C1A C2A 115.29(9)
O2A C1A C2A 116.67(9)
N1A C2A C3A 104.85(8)
N1A C2A C1A 107.99(8)
C3A C2A C1A 112.87(8)
N1A C2A H2A 110.3
C3A C2A H2A 110.3
C1A C2A H2A 110.3
C4A C3A C2A 103.64(8)
C4A C3A H3A 111.0
C2A C3A H3A 111.0
C4A C3A H3B 111.0
C2A C3A H3B 111.0
H3A C3A H3B 109.0
C5A C4A C3A 101.82(9)
C5A C4A H4A 111.4
C3A C4A H4A 111.4
C5A C4A H4B 111.4
C3A C4A H4B 111.4
H4A C4A H4B 109.3
N1A C5A C4A 104.41(8)
N1A C5A H5A 110.9
C4A C5A H5A 110.9
N1A C5A H5B 110.9
C4A C5A H5B 110.9
H5A C5A H5B 108.9
C7A C6A N1A 112.23(8)
C7A C6A H6A 109.2
N1A C6A H6A 109.2
C7A C6A H6B 109.2
N1A C6A H6B 109.2
H6A C6A H6B 107.9
C8A C7A C12A 119.51(10)
C8A C7A C6A 120.37(10)
C12A C7A C6A 120.11(9)
C7A C8A C9A 120.28(11)
C7A C8A H8A 119.9
C9A C8A H8A 119.9
C10A C9A C8A 120.10(11)
C10A C9A H9A 119.9
C8A C9A H9A 119.9
C11A C10A C9A 119.70(11)
C11A C10A H10A 120.2
C9A C10A H10A 120.2
C10A C11A C12A 120.52(12)
C10A C11A H11A 119.7
C12A C11A H11A 119.7
C11A C12A C7A 119.89(11)
C11A C12A H12A 120.1
C7A C12A H12A 120.1
C6B N1B C5B 112.49(8)
C6B N1B C2B 114.30(8)
C5B N1B C2B 107.69(8)
C6B N1B H1B 107.3
C5B N1B H1B 107.3
C2B N1B H1B 107.3
O1B C1B O2B 128.25(10)
O1B C1B C2B 114.84(9)
O2B C1B C2B 116.91(10)
N1B C2B C3B 105.00(8)
N1B C2B C1B 109.08(8)
C3B C2B C1B 113.13(8)
N1B C2B H2B 109.8
C3B C2B H2B 109.8
C1B C2B H2B 109.8
C4B C3B C2B 103.55(9)
C4B C3B H3D 111.1
C2B C3B H3D 111.1
C4B C3B H3C 111.1
C2B C3B H3C 111.1
H3D C3B H3C 109.0
C5B C4B C3B 102.68(9)
C5B C4B H4C 111.2
C3B C4B H4C 111.2
C5B C4B H4D 111.2
C3B C4B H4D 111.2
H4C C4B H4D 109.1
N1B C5B C4B 103.65(9)
N1B C5B H5C 111.0
C4B C5B H5C 111.0
N1B C5B H5D 111.0
C4B C5B H5D 111.0
H5C C5B H5D 109.0
N1B C6B C7B 111.39(8)
N1B C6B H6C 109.4
C7B C6B H6C 109.4
N1B C6B H6D 109.4
C7B C6B H6D 109.4
H6C C6B H6D 108.0
C8B C7B C12B 119.33(10)
C8B C7B C6B 120.87(10)
C12B C7B C6B 119.78(10)
C9B C8B C7B 120.44(10)
C9B C8B H8B 119.8
C7B C8B H8B 119.8
C8B C9B C10B 119.97(11)
C8B C9B H9B 120.0
C10B C9B H9B 120.0
C11B C10B C9B 119.86(11)
C11B C10B H10B 120.1
C9B C10B H10B 120.1
C12B C11B C10B 120.13(11)
C12B C11B H11B 119.9
C10B C11B H11B 119.9
C11B C12B C7B 120.27(10)
C11B C12B H12B 119.9
C7B C12B H12B 119.9

loop_
_geom_bond_atom_site_label_1
_geom_bond_atom_site_label_2
_geom_bond_distance
_geom_bond_publ_flag
O1A C1A 1.2491(12) yes
O2A C1A 1.2528(13) yes
N1A C6A 1.5072(14) ?
N1A C5A 1.5077(14) ?
N1A C2A 1.5120(12) ?
N1A H1A 0.9300 ?
C1A C2A 1.5443(15) yes
C2A C3A 1.5329(14) ?
C2A H2A 1.0000 ?
C3A C4A 1.5246(15) ?
C3A H3A 0.9900 ?
C3A H3B 0.9900 ?
C4A C5A 1.5162(17) ?
C4A H4A 0.9900 ?
C4A H4B 0.9900 ?
C5A H5A 0.9900 ?
C5A H5B 0.9900 ?
C6A C7A 1.5026(15) ?
C6A H6A 0.9900 ?
C6A H6B 0.9900 ?
C7A C8A 1.3945(15) ?
C7A C12A 1.3985(15) ?
C8A C9A 1.3955(17) ?
C8A H8A 0.9500 ?
C9A C10A 1.391(2) ?
C9A H9A 0.9500 ?
C10A C11A 1.3901(19) ?
C10A H10A 0.9500 ?
C11A C12A 1.3935(17) ?
C11A H11A 0.9500 ?
C12A H12A 0.9500 ?
O1B C1B 1.2493(14) yes
O2B C1B 1.2554(13) yes
N1B C6B 1.5013(13) ?
N1B C5B 1.5104(14) ?
N1B C2B 1.5146(13) ?
N1B H1B 0.9300 ?
C1B C2B 1.5427(14) yes
C2B C3B 1.5351(15) ?
C2B H2B 1.0000 ?
C3B C4B 1.5255(18) ?
C3B H3D 0.9900 ?
C3B H3C 0.9900 ?
C4B C5B 1.5116(19) ?
C4B H4C 0.9900 ?
C4B H4D 0.9900 ?
C5B H5C 0.9900 ?
C5B H5D 0.9900 ?
C6B C7B 1.5065(15) ?
C6B H6C 0.9900 ?
C6B H6D 0.9900 ?
C7B C8B 1.3950(16) ?
C7B C12B 1.3963(14) ?
C8B C9B 1.3906(17) ?
C8B H8B 0.9500 ?
C9B C10B 1.3935(18) ?
C9B H9B 0.9500 ?
C10B C11B 1.3917(18) ?
C10B H10B 0.9500 ?
C11B C12B 1.3912(16) ?
C11B H11B 0.9500 ?
C12B H12B 0.9500 ?

loop_
_geom_hbond_atom_site_label_D
_geom_hbond_atom_site_label_H
_geom_hbond_atom_site_label_A
_geom_hbond_site_symmetry_A
_geom_hbond_distance_DH
_geom_hbond_distance_HA
_geom_hbond_distance_DA
_geom_hbond_angle_DHA
N1B H1B O1B 2_656 0.93 2.31 2.8945(13) 120
N1A H1A O2A . 0.93 2.02 2.5973(13) 119
N1B H1B O2B . 0.93 2.05 2.6259(12) 118
C2B H2B O1A 1_556 1.00 2.51 3.2649(13) 132
C6A H6A O2B . 0.99 2.45 3.1520(14) 127
C6A H6B O1A 2_655 0.99 2.29 3.2506(14) 164
C5B H5D O2A 2_656 0.99 2.29 3.0796(14) 136
C6B H6C O1A 1_556 0.99 2.36 3.2221(14) 145
C8B H8B O1A 1_556 0.95 2.54 3.3721(14) 146
C12B H12B O1B 2_656 0.95 2.43 3.2438(15) 143

loop_
_geom_torsion_atom_site_label_1
_geom_torsion_atom_site_label_2
_geom_torsion_atom_site_label_3
_geom_torsion_atom_site_label_4
_geom_torsion
_geom_torsion_publ_flag
C6A N1A C2A C3A 120.72(9) ?
C5A N1A C2A C3A -3.97(11) y
C6A N1A C2A C1A -118.70(9) ?
C5A N1A C2A C1A 116.61(10) ?
O1A C1A C2A N1A 174.07(9) yes
O2A C1A C2A N1A -6.66(13) yes
O1A C1A C2A C3A -70.50(12) ?
O2A C1A C2A C3A 108.76(11) ?
N1A C2A C3A C4A 28.12(10) yes
C1A C2A C3A C4A -89.17(10) ?
C2A C3A C4A C5A -41.36(11) yes
C6A N1A C5A C4A -149.03(10) ?
C2A N1A C5A C4A -21.85(12) ?
C3A C4A C5A N1A 38.89(12) yes
C5A N1A C6A C7A -173.23(9) ?
C2A N1A C6A C7A 64.04(11) ?
N1A C6A C7A C8A -95.18(11) ?
N1A C6A C7A C12A 86.06(11) ?
C12A C7A C8A C9A -0.14(16) ?
C6A C7A C8A C9A -178.91(10) ?
C7A C8A C9A C10A 0.93(18) ?
C8A C9A C10A C11A -1.18(19) ?
C9A C10A C11A C12A 0.66(19) ?
C10A C11A C12A C7A 0.12(18) ?
C8A C7A C12A C11A -0.38(16) ?
C6A C7A C12A C11A 178.39(10) ?
C6B N1B C2B C3B 124.63(8) ?
C5B N1B C2B C3B -1.15(10) y
C6B N1B C2B C1B -113.83(9) ?
C5B N1B C2B C1B 120.39(9) ?
O1B C1B C2B N1B 175.86(9) yes
O2B C1B C2B N1B -3.78(13) yes
O1B C1B C2B C3B -67.67(12) ?
O2B C1B C2B C3B 112.68(11) ?
N1B C2B C3B C4B 25.53(10) yes
C1B C2B C3B C4B -93.32(10) ?
C2B C3B C4B C5B -40.42(10) yes
C6B N1B C5B C4B -150.76(9) ?
C2B N1B C5B C4B -23.91(11) ?
C3B C4B C5B N1B 39.58(11) yes
C5B N1B C6B C7B -173.70(8) ?
C2B N1B C6B C7B 63.07(10) ?
N1B C6B C7B C8B -100.93(11) ?
N1B C6B C7B C12B 77.58(12) ?
C12B C7B C8B C9B -0.40(16) ?
C6B C7B C8B C9B 178.12(10) ?
C7B C8B C9B C10B 0.33(18) ?
C8B C9B C10B C11B 0.12(18) ?
C9B C10B C11B C12B -0.50(18) ?
C10B C11B C12B C7B 0.43(17) ?
C8B C7B C12B C11B 0.02(16) ?
C6B C7B C12B C11B -178.52(10) ?
C2A N1A C6A C7A 64.04(11) ?
C1A C2A N1A C6A -118.70(9) ?
C2B N1B C6B C7B 63.07(10) ?
C1B C2B N1B C6B -113.83(9) ?
C2A N1A C6A C7A 64.04(11) ?
C2B N1B C6B C7B 63.07(10) ?
